data_7115326
loop_
_publ_author_name
'P.-F. Koh'
'P. Wang'
'J.-M. Huang'
'T.-P. Loh'

_publ_section_title
;
 Biomass derived furfural-based facile synthesis of protected
 (2S)-phenyl-3-piperidone, a common intermediate for many drugs
;
_journal_name_full Chem.Commun.
_journal_page_first 8324
_journal_paper_doi 10.1039/C4cc02645D
_journal_volume 50
_journal_year 2014
_chemical_absolute_configuration ad
_chemical_formula_sum 'C21 H23 N O3 S'
_chemical_formula_weight 369.46
_chemical_name_systematic
;
?
;
_space_group_IT_number 4
_symmetry_cell_setting monoclinic
_symmetry_space_group_name_Hall 'P 2yb'
_symmetry_space_group_name_H-M 'P 1 21 1'
_atom_sites_solution_hydrogens geom
_atom_sites_solution_primary direct
_atom_sites_solution_secondary difmap
_audit_creation_method SHELXL-97
_cell_angle_alpha 90.00
_cell_angle_beta 114.811(7)
_cell_angle_gamma 90.00
_cell_formula_units_Z 2
_cell_length_a 9.789(3)
_cell_length_b 9.327(3)
_cell_length_c 11.044(3)
_cell_measurement_reflns_used 595
_cell_measurement_temperature 103(2)
_cell_measurement_theta_max 20.82
_cell_measurement_theta_min 2.98
_cell_volume 915.3(5)
_computing_cell_refinement 'Bruker SAINT'
_computing_data_collection 'Bruker APEX2'
_computing_data_reduction 'Bruker SAINT'
_computing_molecular_graphics 'Bruker SHELXTL'
_computing_publication_material 'Bruker SHELXTL'
_computing_structure_refinement 'SHELXL-97 (Sheldrick, 2008)'
_computing_structure_solution 'SHELXS-97 (Sheldrick, 2008)'
_diffrn_ambient_temperature 103(2)
_diffrn_measured_fraction_theta_full 0.985
_diffrn_measured_fraction_theta_max 0.985
_diffrn_measurement_device_type 'Bruker APEX-II CCD'
_diffrn_measurement_method '\f and \w scans'
_diffrn_radiation_monochromator graphite
_diffrn_radiation_source 'fine-focus sealed tube'
_diffrn_radiation_type MoK\a
_diffrn_radiation_wavelength 0.71073
_diffrn_reflns_av_R_equivalents 0.0000
_diffrn_reflns_av_sigmaI/netI 0.0810
_diffrn_reflns_limit_h_max 12
_diffrn_reflns_limit_h_min -12
_diffrn_reflns_limit_k_max 10
_diffrn_reflns_limit_k_min -11
_diffrn_reflns_limit_l_max 13
_diffrn_reflns_limit_l_min -13
_diffrn_reflns_number 3585
_diffrn_reflns_theta_full 26.89
_diffrn_reflns_theta_max 26.89
_diffrn_reflns_theta_min 2.03
_exptl_absorpt_coefficient_mu 0.198
_exptl_absorpt_correction_T_max 0.9805
_exptl_absorpt_correction_T_min 0.9431
_exptl_absorpt_correction_type multi-scan
_exptl_absorpt_process_details sadabs
_exptl_crystal_colour colourless
_exptl_crystal_density_diffrn 1.341
_exptl_crystal_density_method 'not measured'
_exptl_crystal_description plate
_exptl_crystal_F_000 392
_exptl_crystal_size_max 0.30
_exptl_crystal_size_mid 0.26
_exptl_crystal_size_min 0.10
_refine_diff_density_max 0.443
_refine_diff_density_min -0.591
_refine_diff_density_rms 0.148
_refine_ls_abs_structure_details 'Flack H D (1983), Acta Cryst. A39, 876-881'
_refine_ls_abs_structure_Flack 0.20(12)
_refine_ls_extinction_method none
_refine_ls_goodness_of_fit_ref 1.066
_refine_ls_hydrogen_treatment constr
_refine_ls_matrix_type full
_refine_ls_number_parameters 236
_refine_ls_number_reflns 3585
_refine_ls_number_restraints 1
_refine_ls_restrained_S_all 1.066
_refine_ls_R_factor_all 0.0757
_refine_ls_R_factor_gt 0.0583
_refine_ls_shift/su_max 0.000
_refine_ls_shift/su_mean 0.000
_refine_ls_structure_factor_coef Fsqd
_refine_ls_weighting_details 'calc w=1/[\s^2^(Fo^2^)+(0.0926P)^2^+0.0000P] where P=(Fo^2^+2Fc^2^)/3'
_refine_ls_weighting_scheme calc
_refine_ls_wR_factor_gt 0.1394
_refine_ls_wR_factor_ref 0.1581
_reflns_number_gt 2960
_reflns_number_total 3585
_reflns_threshold_expression >2sigma(I)
_cod_data_source_file c4cc02645d2.cif
_cod_data_source_block ltp254_0m
_cod_original_sg_symbol_H-M P2(1)
_cod_database_code 7115326

loop_
_symmetry_equiv_pos_as_xyz
'x, y, z'
'-x, y+1/2, -z'

loop_
_atom_site_label
_atom_site_type_symbol
_atom_site_fract_x
_atom_site_fract_y
_atom_site_fract_z
_atom_site_U_iso_or_equiv
_atom_site_adp_type
_atom_site_occupancy
_atom_site_symmetry_multiplicity
_atom_site_calc_flag
_atom_site_refinement_flags
C1 C 1.2309(4) 0.5583(5) 0.2439(4) 0.0225(9) Uani 1 1 d .
H1A H 1.1943 0.5889 0.3110 0.027 Uiso 1 1 calc R
H1B H 1.2425 0.6440 0.1962 0.027 Uiso 1 1 calc R
C2 C 1.3770(4) 0.4783(6) 0.3090(4) 0.0232(10) Uani 1 1 d .
H2 H 1.4700 0.5195 0.3678 0.028 Uiso 1 1 calc R
C3 C 1.3572(4) 0.3430(5) 0.2726(4) 0.0206(10) Uani 1 1 d .
H3 H 1.4342 0.2723 0.3002 0.025 Uiso 1 1 calc R
C4 C 1.1937(4) 0.3160(4) 0.1802(4) 0.0139(8) Uani 1 1 d .
C5 C 1.1671(4) 0.2427(5) 0.0483(4) 0.0186(9) Uani 1 1 d .
H5A H 1.2172 0.2984 0.0021 0.022 Uiso 1 1 calc R
H5B H 1.0579 0.2406 -0.0099 0.022 Uiso 1 1 calc R
C6 C 1.2288(4) 0.0894(5) 0.0719(4) 0.0207(10) Uani 1 1 d .
H6A H 1.2044 0.0426 -0.0152 0.025 Uiso 1 1 calc R
H6B H 1.3397 0.0926 0.1210 0.025 Uiso 1 1 calc R
C7 C 1.1638(4) 0.0010(5) 0.1506(4) 0.0166(8) Uani 1 1 d .
H7A H 1.0568 -0.0208 0.0939 0.020 Uiso 1 1 calc R
H7B H 1.2190 -0.0909 0.1776 0.020 Uiso 1 1 calc R
C8 C 1.1164(4) 0.2298(4) 0.2554(4) 0.0124(8) Uani 1 1 d .
H8 H 1.1563 0.2710 0.3475 0.015 Uiso 1 1 calc R
C9 C 0.9451(4) 0.2474(4) 0.1975(4) 0.0143(8) Uani 1 1 d .
C10 C 0.8412(4) 0.1678(5) 0.0925(4) 0.0189(9) Uani 1 1 d .
H10 H 0.8758 0.0982 0.0490 0.023 Uiso 1 1 calc R
C11 C 0.6875(4) 0.1889(5) 0.0506(4) 0.0236(10) Uani 1 1 d .
H11 H 0.6182 0.1322 -0.0199 0.028 Uiso 1 1 calc R
C12 C 0.6341(4) 0.2924(5) 0.1107(4) 0.0232(10) Uani 1 1 d .
H12 H 0.5290 0.3075 0.0812 0.028 Uiso 1 1 calc R
C13 C 0.7366(4) 0.3730(5) 0.2143(4) 0.0218(10) Uani 1 1 d .
H13 H 0.7018 0.4438 0.2565 0.026 Uiso 1 1 calc R
C14 C 0.8892(4) 0.3510(5) 0.2566(4) 0.0186(9) Uani 1 1 d .
H14 H 0.9580 0.4075 0.3275 0.022 Uiso 1 1 calc R
C15 C 0.9999(4) -0.0478(4) 0.3781(4) 0.0150(9) Uani 1 1 d .
C16 C 0.9251(4) -0.1683(5) 0.3046(4) 0.0175(9) Uani 1 1 d .
H16 H 0.9752 -0.2328 0.2702 0.021 Uiso 1 1 calc R
C17 C 0.7783(4) -0.1918(5) 0.2830(4) 0.0224(10) Uani 1 1 d .
H17 H 0.7275 -0.2734 0.2328 0.027 Uiso 1 1 calc R
C18 C 0.7014(4) -0.1007(5) 0.3320(4) 0.0222(10) Uani 1 1 d .
C19 C 0.5429(5) -0.1326(6) 0.3133(5) 0.0334(12) Uani 1 1 d .
H19A H 0.4841 -0.1668 0.2221 0.050 Uiso 1 1 calc R
H19B H 0.4969 -0.0452 0.3285 0.050 Uiso 1 1 calc R
H19C H 0.5447 -0.2066 0.3769 0.050 Uiso 1 1 calc R
C20 C 0.7763(4) 0.0209(5) 0.4036(4) 0.0202(10) Uani 1 1 d .
H20 H 0.7250 0.0859 0.4362 0.024 Uiso 1 1 calc R
C21 C 0.9256(4) 0.0472(5) 0.4274(4) 0.0185(9) Uani 1 1 d .
H21 H 0.9763 0.1292 0.4769 0.022 Uiso 1 1 calc R
N1 N 1.1759(3) 0.0807(4) 0.2709(3) 0.0141(7) Uani 1 1 d .
O1 O 1.1293(3) 0.4571(3) 0.1523(3) 0.0161(7) Uani 1 1 d .
O2 O 1.2586(3) -0.1444(3) 0.4027(3) 0.0204(7) Uani 1 1 d .
O3 O 1.2496(3) 0.0846(3) 0.5150(3) 0.0204(7) Uani 1 1 d .
S1 S 1.18531(9) -0.00965(11) 0.40188(9) 0.0146(2) Uani 1 1 d .

loop_
_atom_site_aniso_label
_atom_site_aniso_U_11
_atom_site_aniso_U_22
_atom_site_aniso_U_33
_atom_site_aniso_U_23
_atom_site_aniso_U_13
_atom_site_aniso_U_12
C1 0.031(2) 0.016(2) 0.018(2) -0.001(2) 0.0070(16) -0.0071(18)
C2 0.0246(18) 0.022(3) 0.020(2) 0.001(2) 0.0061(15) -0.009(2)
C3 0.022(2) 0.021(3) 0.018(2) 0.008(2) 0.0073(16) -0.0002(18)
C4 0.0194(19) 0.004(2) 0.019(2) 0.0030(17) 0.0092(15) 0.0010(15)
C5 0.028(2) 0.014(2) 0.017(2) -0.0005(19) 0.0117(17) -0.0011(17)
C6 0.025(2) 0.024(3) 0.016(2) 0.000(2) 0.0122(16) 0.0026(18)
C7 0.0224(16) 0.012(2) 0.0149(18) -0.003(2) 0.0078(14) 0.0008(18)
C8 0.0236(19) 0.004(2) 0.0103(17) -0.0041(17) 0.0082(14) -0.0004(16)
C9 0.0250(19) 0.009(2) 0.0128(18) 0.0026(17) 0.0119(15) 0.0015(16)
C10 0.027(2) 0.015(2) 0.018(2) -0.0027(19) 0.0118(17) 0.0036(17)
C11 0.026(2) 0.021(3) 0.022(2) 0.000(2) 0.0083(17) -0.0011(18)
C12 0.022(2) 0.020(3) 0.029(2) 0.009(2) 0.0125(17) 0.0088(18)
C13 0.032(2) 0.018(3) 0.025(2) 0.005(2) 0.0208(18) 0.0042(19)
C14 0.031(2) 0.013(2) 0.016(2) 0.0007(19) 0.0143(17) 0.0005(18)
C15 0.0227(19) 0.013(2) 0.0092(17) 0.0052(16) 0.0065(15) -0.0015(15)
C16 0.0242(19) 0.013(2) 0.017(2) 0.0009(18) 0.0097(16) -0.0003(17)
C17 0.025(2) 0.018(3) 0.021(2) 0.007(2) 0.0064(17) -0.0017(17)
C18 0.021(2) 0.025(3) 0.019(2) 0.011(2) 0.0073(17) 0.0005(18)
C19 0.025(2) 0.030(3) 0.045(3) 0.011(3) 0.015(2) 0.005(2)
C20 0.029(2) 0.020(3) 0.0163(19) 0.0041(19) 0.0141(16) 0.0038(17)
C21 0.028(2) 0.015(2) 0.0138(19) 0.0046(18) 0.0111(16) 0.0041(17)
N1 0.0256(16) 0.0102(19) 0.0096(16) -0.0012(14) 0.0106(13) 0.0012(14)
O1 0.0256(14) 0.0042(17) 0.0168(14) 0.0001(12) 0.0073(11) -0.0020(11)
O2 0.0216(14) 0.0122(16) 0.0282(16) 0.0037(14) 0.0112(12) 0.0047(12)
O3 0.0234(13) 0.0216(18) 0.0124(14) 0.0011(13) 0.0037(11) -0.0024(12)
S1 0.0190(4) 0.0104(5) 0.0142(4) 0.0021(5) 0.0068(3) 0.0002(4)

loop_
_atom_type_symbol
_atom_type_description
_atom_type_scat_dispersion_real
_atom_type_scat_dispersion_imag
_atom_type_scat_source
C C 0.0033 0.0016 'International Tables Vol C Tables 4.2.6.8 and 6.1.1.4'
H H 0.0000 0.0000 'International Tables Vol C Tables 4.2.6.8 and 6.1.1.4'
N N 0.0061 0.0033 'International Tables Vol C Tables 4.2.6.8 and 6.1.1.4'
O O 0.0106 0.0060 'International Tables Vol C Tables 4.2.6.8 and 6.1.1.4'
S S 0.1246 0.1234 'International Tables Vol C Tables 4.2.6.8 and 6.1.1.4'

loop_
_geom_angle_atom_site_label_1
_geom_angle_atom_site_label_2
_geom_angle_atom_site_label_3
_geom_angle
O1 C1 C2 104.4(4)
C3 C2 C1 110.0(4)
C2 C3 C4 110.1(4)
O1 C4 C3 103.7(3)
O1 C4 C5 108.8(3)
C3 C4 C5 115.2(3)
O1 C4 C8 108.6(3)
C3 C4 C8 109.7(3)
C5 C4 C8 110.5(3)
C4 C5 C6 111.0(3)
C7 C6 C5 112.0(3)
N1 C7 C6 110.2(4)
N1 C8 C9 117.0(3)
N1 C8 C4 106.8(3)
C9 C8 C4 114.4(3)
C10 C9 C14 117.7(3)
C10 C9 C8 125.4(3)
C14 C9 C8 116.9(3)
C11 C10 C9 120.8(4)
C10 C11 C12 120.7(4)
C13 C12 C11 118.9(4)
C14 C13 C12 120.3(4)
C13 C14 C9 121.7(4)
C21 C15 C16 120.4(4)
C21 C15 S1 119.2(3)
C16 C15 S1 120.3(3)
C17 C16 C15 118.9(4)
C16 C17 C18 122.3(4)
C17 C18 C20 118.4(4)
C17 C18 C19 121.4(4)
C20 C18 C19 120.2(4)
C21 C20 C18 120.6(4)
C20 C21 C15 119.5(4)
C7 N1 C8 119.0(3)
C7 N1 S1 119.1(3)
C8 N1 S1 117.1(2)
C1 O1 C4 109.9(3)
O3 S1 O2 119.41(17)
O3 S1 N1 107.07(18)
O2 S1 N1 107.20(17)
O3 S1 C15 107.54(17)
O2 S1 C15 107.66(18)
N1 S1 C15 107.44(16)

loop_
_geom_bond_atom_site_label_1
_geom_bond_atom_site_label_2
_geom_bond_distance
C1 O1 1.435(5)
C1 C2 1.502(6)
C2 C3 1.314(7)
C3 C4 1.515(5)
C4 O1 1.436(5)
C4 C5 1.529(5)
C4 C8 1.561(5)
C5 C6 1.531(6)
C6 C7 1.518(6)
C7 N1 1.483(5)
C8 N1 1.490(5)
C8 C9 1.532(5)
C9 C10 1.393(6)
C9 C14 1.399(6)
C10 C11 1.390(5)
C11 C12 1.392(6)
C12 C13 1.385(6)
C13 C14 1.381(5)
C15 C21 1.394(6)
C15 C16 1.400(6)
C15 S1 1.758(4)
C16 C17 1.373(5)
C17 C18 1.387(6)
C18 C20 1.401(6)
C18 C19 1.506(6)
C20 C21 1.393(5)
N1 S1 1.643(3)
O2 S1 1.445(3)
O3 S1 1.439(3)
